data_4332002
loop_
_publ_author_name
'Harkins, Seth B.'
'Peters, Jonas C.'

_publ_section_title
;
 Unexpected Photoisomerization of a Pincer-type Amido Ligand Leads to
 Facial Coordination at Pt(IV)
;
_journal_issue 11
_journal_name_full 'Inorganic Chemistry'
_journal_page_first 4316
_journal_page_last 4318
_journal_paper_doi 10.1021/ic052014h
_journal_volume 45
_journal_year 2006
_chemical_formula_moiety 'C20H19IN3Pt, BF4'
_chemical_formula_sum 'C20 H19 B F4 I N3 Pt'
_chemical_formula_weight 710.18
_chemical_name_common '[H(fac-BQA)PtMe2I][BF4]'
_chemical_name_systematic '[H(fac-BQA)PtMe2I][BF4]'
_space_group_IT_number 62
_symmetry_cell_setting orthorhombic
_symmetry_Int_Tables_number 62
_symmetry_space_group_name_Hall '-P 2ac 2n'
_symmetry_space_group_name_H-M 'P n m a'
_atom_sites_solution_hydrogens geom
_atom_sites_solution_primary direct
_atom_sites_solution_secondary difmap
_audit_creation_method SHELXL-97
_cell_angle_alpha 90.00
_cell_angle_beta 90.00
_cell_angle_gamma 90.00
_cell_formula_units_Z 4
_cell_length_a 13.8342(5)
_cell_length_b 14.8844(5)
_cell_length_c 9.9174(4)
_cell_measurement_reflns_used 6174
_cell_measurement_temperature 100(2)
_cell_measurement_theta_max 41.952
_cell_measurement_theta_min 2.47
_cell_volume 2042.13(13)
_computing_structure_refinement 'SHELXL-97 (Sheldrick, 1997)'
_computing_structure_solution 'SHELXS-97 (Sheldrick, 1990)'
_diffrn_ambient_temperature 100(2)
_diffrn_measured_fraction_theta_full 0.920
_diffrn_measured_fraction_theta_max 0.920
_diffrn_radiation_monochromator graphite
_diffrn_radiation_probe x-ray
_diffrn_radiation_type MoK\a
_diffrn_radiation_wavelength 0.71073
_diffrn_reflns_av_R_equivalents 0.0618
_diffrn_reflns_av_sigmaI/netI 0.0518
_diffrn_reflns_limit_h_max 25
_diffrn_reflns_limit_h_min -22
_diffrn_reflns_limit_k_max 28
_diffrn_reflns_limit_k_min -28
_diffrn_reflns_limit_l_max 15
_diffrn_reflns_limit_l_min -17
_diffrn_reflns_number 40673
_diffrn_reflns_theta_full 42.79
_diffrn_reflns_theta_max 42.79
_diffrn_reflns_theta_min 2.47
_diffrn_source 'fine-focus sealed tube'
_exptl_absorpt_coefficient_mu 8.431
_exptl_absorpt_correction_type multi-scan
_exptl_absorpt_process_details ' Sheldrick, G M. (1996). SADABS. '
_exptl_crystal_colour red-orange
_exptl_crystal_density_diffrn 2.310
_exptl_crystal_density_method 'not measured'
_exptl_crystal_description 'rough block'
_exptl_crystal_F_000 1328
_exptl_crystal_recrystallization_method 'petroleum ether / CH2Cl2'
_exptl_crystal_size_max 0.20
_exptl_crystal_size_mid 0.15
_exptl_crystal_size_min 0.10
_refine_diff_density_max 7.090
_refine_diff_density_min -6.237
_refine_diff_density_rms 0.388
_refine_ls_extinction_method none
_refine_ls_goodness_of_fit_ref 1.032
_refine_ls_hydrogen_treatment mixed
_refine_ls_matrix_type full
_refine_ls_number_parameters 147
_refine_ls_number_reflns 7049
_refine_ls_number_restraints 0
_refine_ls_restrained_S_all 1.032
_refine_ls_R_factor_all 0.0816
_refine_ls_R_factor_gt 0.0497
_refine_ls_shift/su_max 0.001
_refine_ls_shift/su_mean 0.000
_refine_ls_structure_factor_coef Fsqd
_refine_ls_weighting_details 'calc w=1/[\s^2^(Fo^2^)+(0.0737P)^2^+12.3473P] where P=(Fo^2^+2Fc^2^)/3'
_refine_ls_weighting_scheme calc
_refine_ls_wR_factor_gt 0.1253
_refine_ls_wR_factor_ref 0.1453
_reflns_number_gt 5087
_reflns_number_total 7049
_reflns_threshold_expression >2sigma(I)
_cod_data_source_file ic052014hsup1.cif
_cod_data_source_block Complex_4
_cod_database_code 4332002

loop_
_symmetry_equiv_pos_as_xyz
'x, y, z'
'-x+1/2, -y, z+1/2'
'-x, y+1/2, -z'
'x+1/2, -y+1/2, -z+1/2'
'-x, -y, -z'
'x-1/2, y, -z-1/2'
'x, -y-1/2, z'
'-x-1/2, y-1/2, z-1/2'

loop_
_atom_site_label
_atom_site_type_symbol
_atom_site_fract_x
_atom_site_fract_y
_atom_site_fract_z
_atom_site_U_iso_or_equiv
_atom_site_adp_type
_atom_site_occupancy
_atom_site_symmetry_multiplicity
_atom_site_calc_flag
_atom_site_refinement_flags
_atom_site_disorder_assembly
_atom_site_disorder_group
Pt Pt 0.570859(15) 0.2500 0.19813(2) 0.01316(6) Uani 1 2 d S . .
N1 N 0.4656(3) 0.3563(2) 0.1902(4) 0.0157(6) Uani 1 1 d . A .
N2 N 0.5257(3) 0.2500 0.4040(6) 0.0150(8) Uani 1 2 d S . .
H11 H 0.5804 0.2500 0.4584 0.018 Uiso 1 2 calc SR . .
C10 C 0.6825(3) 0.3496(3) 0.2203(5) 0.0223(9) Uani 1 1 d . A 1
H10A H 0.6550 0.4095 0.2061 0.033 Uiso 1 1 calc R A 1
H10B H 0.7334 0.3387 0.1536 0.033 Uiso 1 1 calc R A 1
H10C H 0.7099 0.3459 0.3112 0.033 Uiso 1 1 calc R A 1
I I 0.61935(4) 0.2500 -0.05493(5) 0.02519(10) Uani 1 2 d S A 1
C1 C 0.4353(3) 0.4023(3) 0.0845(5) 0.0200(7) Uani 1 1 d . . .
H1 H 0.4516 0.3815 -0.0031 0.024 Uiso 1 1 calc R A .
C2 C 0.3795(3) 0.4813(3) 0.0971(6) 0.0229(8) Uani 1 1 d . A .
H2 H 0.3588 0.5129 0.0190 0.028 Uiso 1 1 calc R . .
C3 C 0.3552(3) 0.5122(3) 0.2242(6) 0.0220(8) Uani 1 1 d . . .
H3 H 0.3194 0.5662 0.2347 0.026 Uiso 1 1 calc R A .
C4 C 0.3848(3) 0.4620(3) 0.3387(5) 0.0176(7) Uani 1 1 d . A .
C5 C 0.3627(4) 0.4888(3) 0.4729(6) 0.0240(9) Uani 1 1 d . . .
H5 H 0.3263 0.5419 0.4884 0.029 Uiso 1 1 calc R A .
C6 C 0.3938(4) 0.4382(3) 0.5796(6) 0.0258(9) Uani 1 1 d . A .
H6 H 0.3780 0.4561 0.6688 0.031 Uiso 1 1 calc R . .
C7 C 0.4493(4) 0.3597(3) 0.5585(5) 0.0216(8) Uani 1 1 d . . .
H7 H 0.4714 0.3258 0.6335 0.026 Uiso 1 1 calc R A .
C8 C 0.4712(3) 0.3324(2) 0.4298(4) 0.0149(6) Uani 1 1 d . . .
C9 C 0.4400(3) 0.3833(3) 0.3182(4) 0.0145(6) Uani 1 1 d . . .
B B 0.7704(6) 0.2500 0.6080(8) 0.0228(13) Uani 1 2 d S . .
F1 F 0.6693(4) 0.2500 0.6059(6) 0.0448(16) Uani 1 2 d S . .
F2 F 0.8046(4) 0.2500 0.4737(5) 0.0304(10) Uani 1 2 d S . .
F3 F 0.8027(3) 0.3270(3) 0.6714(5) 0.0433(10) Uani 1 1 d . . .

loop_
_atom_site_aniso_label
_atom_site_aniso_U_11
_atom_site_aniso_U_22
_atom_site_aniso_U_33
_atom_site_aniso_U_23
_atom_site_aniso_U_13
_atom_site_aniso_U_12
Pt 0.01487(9) 0.00965(7) 0.01498(10) 0.000 0.00345(6) 0.000
N1 0.0176(15) 0.0122(11) 0.0172(16) 0.0010(10) -0.0010(11) 0.0001(10)
N2 0.0083(17) 0.0167(17) 0.020(2) 0.000 0.0003(14) 0.000
C10 0.0242(19) 0.0088(12) 0.034(2) -0.0127(13) -0.0220(17) 0.0085(12)
I 0.0379(2) 0.01655(15) 0.0211(2) 0.000 0.01121(16) 0.000
C1 0.0170(17) 0.0189(16) 0.024(2) 0.0037(14) -0.0040(14) -0.0008(13)
C2 0.0200(18) 0.0182(16) 0.031(2) 0.0057(16) -0.0036(16) 0.0028(13)
C3 0.0173(18) 0.0130(14) 0.036(3) 0.0019(15) 0.0006(16) 0.0014(12)
C4 0.0145(16) 0.0117(12) 0.027(2) -0.0024(13) 0.0026(13) 0.0001(11)
C5 0.0212(19) 0.0164(16) 0.034(3) -0.0062(16) 0.0112(16) 0.0019(14)
C6 0.029(2) 0.0207(18) 0.027(3) -0.0080(16) 0.0099(18) -0.0017(16)
C7 0.027(2) 0.0161(15) 0.022(2) -0.0032(14) 0.0046(15) -0.0016(14)
C8 0.0148(15) 0.0109(12) 0.0190(18) -0.0016(11) 0.0014(12) -0.0011(11)
C9 0.0108(14) 0.0130(13) 0.0197(19) -0.0009(11) 0.0020(11) -0.0005(10)
B 0.025(3) 0.031(3) 0.011(3) 0.000 -0.002(2) 0.000
F1 0.024(2) 0.089(5) 0.021(2) 0.000 -0.0048(18) 0.000
F2 0.031(2) 0.040(3) 0.020(2) 0.000 0.0047(16) 0.000
F3 0.045(2) 0.039(2) 0.046(2) -0.0216(18) 0.0083(18) -0.0090(17)

loop_
_atom_type_symbol
_atom_type_description
_atom_type_scat_dispersion_real
_atom_type_scat_dispersion_imag
_atom_type_scat_source
C C 0.0033 0.0016 'International Tables Vol C Tables 4.2.6.8 and 6.1.1.4'
H H 0.0000 0.0000 'International Tables Vol C Tables 4.2.6.8 and 6.1.1.4'
B B 0.0013 0.0007 'International Tables Vol C Tables 4.2.6.8 and 6.1.1.4'
N N 0.0061 0.0033 'International Tables Vol C Tables 4.2.6.8 and 6.1.1.4'
F F 0.0171 0.0103 'International Tables Vol C Tables 4.2.6.8 and 6.1.1.4'
I I -0.4742 1.8119 'International Tables Vol C Tables 4.2.6.8 and 6.1.1.4'
Pt Pt -1.7033 8.3905 'International Tables Vol C Tables 4.2.6.8 and 6.1.1.4'

loop_
_geom_angle_atom_site_label_1
_geom_angle_atom_site_label_2
_geom_angle_atom_site_label_3
_geom_angle
_geom_angle_site_symmetry_1
_geom_angle_site_symmetry_3
N2 Pt N1 80.62(13) . 7_565
N2 Pt N1 80.62(13) . .
N1 Pt N1 94.67(19) 7_565 .
N2 Pt C10 96.46(17) . 7_565
N1 Pt C10 89.03(14) 7_565 7_565
N1 Pt C10 174.84(15) . 7_565
N2 Pt C10 96.46(17) . .
N1 Pt C10 174.84(15) 7_565 .
N1 Pt C10 89.03(14) . .
C10 Pt C10 87.1(2) 7_565 .
N2 Pt I 177.94(13) . .
N1 Pt I 98.00(10) 7_565 .
N1 Pt I 98.01(10) . .
C10 Pt I 85.02(15) 7_565 .
C10 Pt I 85.02(15) . .
C1 N1 C9 119.9(4) . .
C1 N1 Pt 128.8(3) . .
C9 N1 Pt 110.8(3) . .
C8 N2 C8 114.0(4) 7_565 .
C8 N2 Pt 108.6(3) 7_565 .
C8 N2 Pt 108.6(3) . .
C8 N2 F1 103.8(3) 7_565 .
C8 N2 F1 103.8(3) . .
Pt N2 F1 118.2(2) . .
C8 N2 H11 108.5 7_565 .
C8 N2 H11 108.5 . .
Pt N2 H11 108.5 . .
F1 N2 H11 9.7 . .
Pt C10 H10A 109.5 . .
Pt C10 H10B 109.5 . .
Pt C10 H10C 109.5 . .
N1 C1 C2 122.4(5) . .
N1 C1 H1 118.8 . .
C2 C1 H1 118.8 . .
C3 C2 C1 119.3(5) . .
C3 C2 H2 120.3 . .
C1 C2 H2 120.3 . .
C2 C3 C4 118.9(4) . .
C2 C3 H3 120.5 . .
C4 C3 H3 120.5 . .
C9 C4 C3 118.5(4) . .
C9 C4 C5 118.9(4) . .
C3 C4 C5 122.6(4) . .
C6 C5 C4 120.1(4) . .
C6 C5 H5 119.9 . .
C4 C5 H5 119.9 . .
C5 C6 C7 120.7(5) . .
C5 C6 H6 119.6 . .
C7 C6 H6 119.6 . .
C8 C7 C6 120.1(5) . .
C8 C7 H7 119.9 . .
C6 C7 H7 119.9 . .
C7 C8 C9 120.2(4) . .
C7 C8 N2 121.7(4) . .
C9 C8 N2 118.1(4) . .
N1 C9 C8 119.2(3) . .
N1 C9 C4 120.9(4) . .
C8 C9 C4 119.9(4) . .
F3 B F3 112.1(7) . 7_565
F3 B F1 109.3(4) . .
F3 B F1 109.3(4) 7_565 .
F3 B F2 108.7(4) . .
F3 B F2 108.7(4) 7_565 .
F1 B F2 108.7(6) . .
B F1 N2 135.6(5) . .

loop_
_geom_bond_atom_site_label_1
_geom_bond_atom_site_label_2
_geom_bond_distance
_geom_bond_site_symmetry_2
Pt N2 2.135(5) .
Pt N1 2.151(4) 7_565
Pt N1 2.151(4) .
Pt C10 2.151(4) 7_565
Pt C10 2.151(4) .
Pt I 2.5978(5) .
N1 C1 1.320(6) .
N1 C9 1.378(6) .
N2 C8 1.462(5) 7_565
N2 C8 1.462(5) .
N2 F1 2.821(7) .
N2 H11 0.9300 .
C10 H10A 0.9800 .
C10 H10B 0.9800 .
C10 H10C 0.9800 .
C1 C2 1.412(7) .
C1 H1 0.9500 .
C2 C3 1.383(8) .
C2 H2 0.9500 .
C3 C4 1.420(7) .
C3 H3 0.9500 .
C4 C9 1.414(6) .
C4 C5 1.423(7) .
C5 C6 1.368(8) .
C5 H5 0.9500 .
C6 C7 1.414(7) .
C6 H6 0.9500 .
C7 C8 1.373(6) .
C7 H7 0.9500 .
C8 C9 1.409(6) .
B F3 1.381(6) .
B F3 1.381(6) 7_565
B F1 1.398(10) .
B F2 1.414(9) .

loop_
_geom_hbond_atom_site_label_D
_geom_hbond_atom_site_label_H
_geom_hbond_atom_site_label_A
_geom_hbond_distance_DH
_geom_hbond_distance_HA
_geom_hbond_distance_DA
_geom_hbond_angle_DHA
N2 H11 F1 0.93 1.91 2.821(7) 165.6
